data_4069794
loop_
_publ_author_name
'Gunay, Ahmet'
'M\"uller, Christian'
'Lachicotte, Rene J.'
'Brennessel, William W.'
'Jones, William D.'

_publ_section_title
;
 Reactivity Differences of Pt0Phosphine Complexes in C&#x2212;C Bond
 Activation of Asymmetric Acetylenes
;
_journal_issue 22
_journal_name_full Organometallics
_journal_page_first 6524
_journal_paper_doi 10.1021/om900413a
_journal_volume 28
_journal_year 2009
_chemical_formula_moiety 'C19 H29 F3 N P Pt'
_chemical_formula_sum 'C19 H29 F3 N P Pt'
_chemical_formula_weight 554.49
_chemical_name_common '3b, (dippdmae)Pt(CF3CCPh)'
_chemical_name_systematic
;
 ?
;
_space_group_IT_number 14
_symmetry_cell_setting monoclinic
_symmetry_space_group_name_Hall '-P 2ybc'
_symmetry_space_group_name_H-M 'P 1 21/c 1'
_atom_sites_solution_hydrogens geom
_atom_sites_solution_primary direct
_atom_sites_solution_secondary difmap
_audit_creation_method SHELXL-97
_cell_angle_alpha 90.00
_cell_angle_beta 99.688(1)
_cell_angle_gamma 90.00
_cell_formula_units_Z 4
_cell_length_a 8.2861(5)
_cell_length_b 14.1213(8)
_cell_length_c 18.2354(11)
_cell_measurement_reflns_used 5498
_cell_measurement_temperature 193(2)
_cell_volume 2103.3(2)
_computing_cell_refinement 'SAINT (Bruker, 2003)'
_computing_data_collection 'SMART (Bruker, 2003)'
_computing_data_reduction 'SAINT (Bruker, 2003)'
_computing_molecular_graphics 'SHELXTL (Bruker, 2000)'
_computing_publication_material 'SHELXTL (Bruker, 2000)'
_computing_structure_refinement 'SHELXL-97 (Sheldrick, 1997)'
_computing_structure_solution 'SHELXS-97 (Sheldrick, 1997)'
_diffrn_ambient_temperature 193(2)
_diffrn_measured_fraction_theta_full 0.992
_diffrn_measured_fraction_theta_max 0.992
_diffrn_measurement_device_type 'Siemens SMART CCD Platform'
_diffrn_measurement_method 'area detector, \w scans per \f'
_diffrn_radiation_monochromator graphite
_diffrn_radiation_source 'normal-focus sealed tube'
_diffrn_radiation_type MoK\a
_diffrn_radiation_wavelength 0.71073
_diffrn_reflns_av_R_equivalents 0.0165
_diffrn_reflns_av_sigmaI/netI 0.0179
_diffrn_reflns_limit_h_max 10
_diffrn_reflns_limit_h_min -6
_diffrn_reflns_limit_k_max 18
_diffrn_reflns_limit_k_min -18
_diffrn_reflns_limit_l_max 21
_diffrn_reflns_limit_l_min -23
_diffrn_reflns_number 13125
_diffrn_reflns_theta_full 27.48
_diffrn_reflns_theta_max 27.48
_diffrn_reflns_theta_min 1.83
_exptl_absorpt_coefficient_mu 6.774
_exptl_absorpt_correction_T_max 0.3303
_exptl_absorpt_correction_T_min 0.2844
_exptl_absorpt_correction_type multi-scan
_exptl_absorpt_process_details 'SADABS (Blessing, 1995)'
_exptl_crystal_colour colorless
_exptl_crystal_density_diffrn 1.751
_exptl_crystal_density_method 'not measured'
_exptl_crystal_description block
_exptl_crystal_F_000 1080
_exptl_crystal_size_max 0.20
_exptl_crystal_size_mid 0.20
_exptl_crystal_size_min 0.16
_refine_diff_density_max 1.024
_refine_diff_density_min -1.168
_refine_diff_density_rms 0.092
_refine_ls_extinction_method none
_refine_ls_goodness_of_fit_ref 1.176
_refine_ls_hydrogen_treatment constr
_refine_ls_matrix_type full
_refine_ls_number_parameters 232
_refine_ls_number_reflns 4783
_refine_ls_number_restraints 0
_refine_ls_restrained_S_all 1.176
_refine_ls_R_factor_all 0.0316
_refine_ls_R_factor_gt 0.0276
_refine_ls_shift/su_max 0.003
_refine_ls_shift/su_mean 0.000
_refine_ls_structure_factor_coef Fsqd
_refine_ls_weighting_details 'calc w=1/[\s^2^(Fo^2^)+(0.0153P)^2^+4.5918P] where P=(Fo^2^+2Fc^2^)/3'
_refine_ls_weighting_scheme calc
_refine_ls_wR_factor_gt 0.0507
_refine_ls_wR_factor_ref 0.0518
_reflns_number_gt 4501
_reflns_number_total 4783
_reflns_threshold_expression >2sigma(I)
_cod_data_source_file om900413a_si_002.cif
_cod_data_source_block joncm21_3b
_cod_database_code 4069794

loop_
_symmetry_equiv_pos_as_xyz
'x, y, z'
'-x, y+1/2, -z+1/2'
'-x, -y, -z'
'x, -y-1/2, z-1/2'

loop_
_atom_site_label
_atom_site_type_symbol
_atom_site_fract_x
_atom_site_fract_y
_atom_site_fract_z
_atom_site_U_iso_or_equiv
_atom_site_adp_type
_atom_site_occupancy
_atom_site_symmetry_multiplicity
_atom_site_calc_flag
_atom_site_refinement_flags
Pt1 Pt 0.872238(16) 0.328697(9) 0.772496(7) 0.02303(5) Uani 1 1 d .
P1 P 0.97504(11) 0.39520(7) 0.67811(5) 0.02443(19) Uani 1 1 d .
N1 N 1.0708(4) 0.4070(2) 0.84351(17) 0.0292(7) Uani 1 1 d .
C1 C 0.6913(4) 0.2335(3) 0.7569(2) 0.0253(7) Uani 1 1 d .
C2 C 0.7330(4) 0.2470(3) 0.8282(2) 0.0282(8) Uani 1 1 d .
C3 C 0.5921(4) 0.1734(3) 0.7013(2) 0.0261(7) Uani 1 1 d .
C4 C 0.5019(4) 0.0980(3) 0.7233(2) 0.0317(8) Uani 1 1 d .
H4A H 0.4967 0.0894 0.7745 0.038 Uiso 1 1 calc R
C5 C 0.4200(5) 0.0356(3) 0.6712(2) 0.0363(9) Uani 1 1 d .
H5A H 0.3611 -0.0162 0.6869 0.044 Uiso 1 1 calc R
C6 C 0.4241(5) 0.0490(3) 0.5963(2) 0.0399(10) Uani 1 1 d .
H6A H 0.3676 0.0064 0.5606 0.048 Uiso 1 1 calc R
C7 C 0.5100(5) 0.1241(3) 0.5734(2) 0.0385(9) Uani 1 1 d .
H7A H 0.5113 0.1337 0.5219 0.046 Uiso 1 1 calc R
C8 C 0.5948(5) 0.1858(3) 0.6259(2) 0.0323(8) Uani 1 1 d .
H8A H 0.6551 0.2369 0.6100 0.039 Uiso 1 1 calc R
C9 C 0.6979(5) 0.2107(3) 0.8986(2) 0.0376(9) Uani 1 1 d .
F1 F 0.7402(5) 0.2680(3) 0.95621(16) 0.0802(11) Uani 1 1 d .
F2 F 0.7754(7) 0.1319(3) 0.9199(2) 0.125(2) Uani 1 1 d .
F3 F 0.5424(4) 0.1933(4) 0.90001(19) 0.1125(18) Uani 1 1 d .
C10 C 1.0453(5) 0.3184(3) 0.6075(2) 0.0357(9) Uani 1 1 d .
H10A H 0.9464 0.3019 0.5702 0.043 Uiso 1 1 calc R
C11 C 1.1672(7) 0.3655(4) 0.5648(3) 0.0547(13) Uani 1 1 d .
H11A H 1.1814 0.3259 0.5222 0.082 Uiso 1 1 calc R
H11B H 1.2728 0.3730 0.5977 0.082 Uiso 1 1 calc R
H11C H 1.1256 0.4278 0.5470 0.082 Uiso 1 1 calc R
C12 C 1.1143(7) 0.2257(4) 0.6425(3) 0.0627(15) Uani 1 1 d .
H12A H 1.1382 0.1828 0.6035 0.094 Uiso 1 1 calc R
H12B H 1.0339 0.1962 0.6691 0.094 Uiso 1 1 calc R
H12C H 1.2153 0.2386 0.6775 0.094 Uiso 1 1 calc R
C13 C 0.8545(5) 0.4875(3) 0.6212(2) 0.0326(8) Uani 1 1 d .
H13A H 0.9121 0.5033 0.5788 0.039 Uiso 1 1 calc R
C14 C 0.8404(6) 0.5785(3) 0.6653(3) 0.0441(11) Uani 1 1 d .
H14A H 0.7619 0.6214 0.6358 0.066 Uiso 1 1 calc R
H14B H 0.9477 0.6093 0.6763 0.066 Uiso 1 1 calc R
H14C H 0.8024 0.5630 0.7119 0.066 Uiso 1 1 calc R
C15 C 0.6847(6) 0.4499(3) 0.5890(3) 0.0475(11) Uani 1 1 d .
H15A H 0.6235 0.4986 0.5576 0.071 Uiso 1 1 calc R
H15B H 0.6261 0.4335 0.6296 0.071 Uiso 1 1 calc R
H15C H 0.6956 0.3933 0.5590 0.071 Uiso 1 1 calc R
C16 C 1.0169(6) 0.4470(3) 0.9102(2) 0.0424(10) Uani 1 1 d .
H16A H 1.1092 0.4791 0.9410 0.064 Uiso 1 1 calc R
H16B H 0.9774 0.3959 0.9390 0.064 Uiso 1 1 calc R
H16C H 0.9284 0.4925 0.8950 0.064 Uiso 1 1 calc R
C17 C 1.2054(5) 0.3384(3) 0.8682(3) 0.0420(10) Uani 1 1 d .
H17A H 1.2982 0.3716 0.8976 0.063 Uiso 1 1 calc R
H17B H 1.2400 0.3094 0.8246 0.063 Uiso 1 1 calc R
H17C H 1.1664 0.2890 0.8987 0.063 Uiso 1 1 calc R
C31 C 1.1600(5) 0.4559(3) 0.7249(2) 0.0320(8) Uani 1 1 d .
H31A H 1.2554 0.4129 0.7285 0.038 Uiso 1 1 calc R
H31B H 1.1818 0.5123 0.6958 0.038 Uiso 1 1 calc R
C32 C 1.1348(5) 0.4858(3) 0.8025(2) 0.0349(9) Uani 1 1 d .
H32A H 1.2403 0.5078 0.8311 0.042 Uiso 1 1 calc R
H32B H 1.0568 0.5394 0.7982 0.042 Uiso 1 1 calc R

loop_
_atom_site_aniso_label
_atom_site_aniso_U_11
_atom_site_aniso_U_22
_atom_site_aniso_U_33
_atom_site_aniso_U_23
_atom_site_aniso_U_13
_atom_site_aniso_U_12
Pt1 0.02469(7) 0.02319(7) 0.02034(7) 0.00075(6) 0.00125(5) -0.00194(6)
P1 0.0262(5) 0.0234(4) 0.0232(4) 0.0017(3) 0.0028(4) -0.0002(4)
N1 0.0333(17) 0.0281(17) 0.0239(16) -0.0019(12) -0.0020(13) -0.0021(13)
C1 0.0215(17) 0.0249(18) 0.0296(19) 0.0016(14) 0.0052(14) -0.0004(14)
C2 0.0280(19) 0.0301(19) 0.0263(19) 0.0020(15) 0.0041(14) -0.0042(15)
C3 0.0225(16) 0.0260(17) 0.0286(18) 0.0012(15) 0.0009(13) 0.0022(15)
C4 0.0258(19) 0.034(2) 0.035(2) 0.0026(16) 0.0056(16) 0.0003(16)
C5 0.0237(19) 0.031(2) 0.052(3) -0.0043(18) 0.0021(17) -0.0029(16)
C6 0.030(2) 0.042(2) 0.044(2) -0.0147(19) -0.0045(18) -0.0010(18)
C7 0.036(2) 0.046(3) 0.031(2) -0.0068(18) -0.0014(17) -0.0001(19)
C8 0.033(2) 0.031(2) 0.032(2) 0.0018(16) 0.0027(16) -0.0024(16)
C9 0.040(2) 0.044(2) 0.029(2) 0.0008(18) 0.0063(17) -0.0092(19)
F1 0.130(3) 0.083(2) 0.0319(15) -0.0109(15) 0.0251(17) -0.035(2)
F2 0.240(6) 0.085(3) 0.070(2) 0.050(2) 0.086(3) 0.082(3)
F3 0.066(2) 0.225(5) 0.048(2) 0.021(3) 0.0146(17) -0.062(3)
C10 0.042(2) 0.034(2) 0.034(2) -0.0013(17) 0.0106(17) 0.0050(18)
C11 0.069(3) 0.057(3) 0.046(3) 0.006(2) 0.032(2) 0.005(3)
C12 0.084(4) 0.040(3) 0.075(4) 0.010(3) 0.044(3) 0.022(3)
C13 0.039(2) 0.0288(19) 0.0298(19) 0.0070(16) 0.0058(16) 0.0058(17)
C14 0.043(2) 0.027(2) 0.061(3) 0.003(2) 0.006(2) 0.0060(18)
C15 0.049(3) 0.041(2) 0.045(3) 0.001(2) -0.014(2) 0.009(2)
C16 0.043(2) 0.052(3) 0.031(2) -0.0099(19) 0.0025(18) -0.006(2)
C17 0.038(2) 0.041(2) 0.041(2) 0.0020(19) -0.0090(18) 0.0014(19)
C31 0.029(2) 0.032(2) 0.033(2) 0.0047(16) 0.0026(16) -0.0074(15)
C32 0.038(2) 0.031(2) 0.034(2) -0.0024(16) 0.0003(17) -0.0087(17)

loop_
_atom_type_symbol
_atom_type_description
_atom_type_scat_dispersion_real
_atom_type_scat_dispersion_imag
_atom_type_scat_source
C C 0.0033 0.0016 'International Tables Vol C Tables 4.2.6.8 and 6.1.1.4'
H H 0.0000 0.0000 'International Tables Vol C Tables 4.2.6.8 and 6.1.1.4'
N N 0.0061 0.0033 'International Tables Vol C Tables 4.2.6.8 and 6.1.1.4'
F F 0.0171 0.0103 'International Tables Vol C Tables 4.2.6.8 and 6.1.1.4'
P P 0.1023 0.0942 'International Tables Vol C Tables 4.2.6.8 and 6.1.1.4'
Pt Pt -1.7033 8.3905 'International Tables Vol C Tables 4.2.6.8 and 6.1.1.4'

loop_
_geom_angle_atom_site_label_1
_geom_angle_atom_site_label_2
_geom_angle_atom_site_label_3
_geom_angle
C1 Pt1 C2 37.76(14)
C1 Pt1 N1 152.40(13)
C2 Pt1 N1 115.00(13)
C1 Pt1 P1 122.93(11)
C2 Pt1 P1 160.69(11)
N1 Pt1 P1 84.21(9)
C31 P1 C13 105.13(18)
C31 P1 C10 105.13(19)
C13 P1 C10 103.04(18)
C31 P1 Pt1 103.50(13)
C13 P1 Pt1 119.01(13)
C10 P1 Pt1 119.43(13)
C16 N1 C32 108.1(3)
C16 N1 C17 108.3(3)
C32 N1 C17 109.1(3)
C16 N1 Pt1 112.0(2)
C32 N1 Pt1 111.9(2)
C17 N1 Pt1 107.3(2)
C2 C1 C3 143.2(4)
C2 C1 Pt1 72.1(2)
C3 C1 Pt1 144.0(3)
C1 C2 C9 140.4(4)
C1 C2 Pt1 70.1(2)
C9 C2 Pt1 149.2(3)
C8 C3 C4 118.6(3)
C8 C3 C1 120.7(3)
C4 C3 C1 120.5(3)
C5 C4 C3 120.8(4)
C5 C4 H4A 119.6
C3 C4 H4A 119.6
C6 C5 C4 119.9(4)
C6 C5 H5A 120.1
C4 C5 H5A 120.1
C7 C6 C5 120.2(4)
C7 C6 H6A 119.9
C5 C6 H6A 119.9
C6 C7 C8 119.9(4)
C6 C7 H7A 120.1
C8 C7 H7A 120.1
C3 C8 C7 120.7(4)
C3 C8 H8A 119.7
C7 C8 H8A 119.7
F2 C9 F3 105.5(5)
F2 C9 F1 103.5(4)
F3 C9 F1 103.2(4)
F2 C9 C2 113.5(4)
F3 C9 C2 115.1(4)
F1 C9 C2 114.8(4)
C12 C10 C11 110.7(4)
C12 C10 P1 110.5(3)
C11 C10 P1 114.3(3)
C12 C10 H10A 107.0
C11 C10 H10A 107.0
P1 C10 H10A 107.0
C10 C11 H11A 109.5
C10 C11 H11B 109.5
H11A C11 H11B 109.5
C10 C11 H11C 109.5
H11A C11 H11C 109.5
H11B C11 H11C 109.5
C10 C12 H12A 109.5
C10 C12 H12B 109.5
H12A C12 H12B 109.5
C10 C12 H12C 109.5
H12A C12 H12C 109.5
H12B C12 H12C 109.5
C15 C13 C14 110.3(4)
C15 C13 P1 110.2(3)
C14 C13 P1 112.2(3)
C15 C13 H13A 108.0
C14 C13 H13A 108.0
P1 C13 H13A 108.0
C13 C14 H14A 109.5
C13 C14 H14B 109.5
H14A C14 H14B 109.5
C13 C14 H14C 109.5
H14A C14 H14C 109.5
H14B C14 H14C 109.5
C13 C15 H15A 109.5
C13 C15 H15B 109.5
H15A C15 H15B 109.5
C13 C15 H15C 109.5
H15A C15 H15C 109.5
H15B C15 H15C 109.5
N1 C16 H16A 109.5
N1 C16 H16B 109.5
H16A C16 H16B 109.5
N1 C16 H16C 109.5
H16A C16 H16C 109.5
H16B C16 H16C 109.5
N1 C17 H17A 109.5
N1 C17 H17B 109.5
H17A C17 H17B 109.5
N1 C17 H17C 109.5
H17A C17 H17C 109.5
H17B C17 H17C 109.5
C32 C31 P1 109.0(3)
C32 C31 H31A 109.9
P1 C31 H31A 109.9
C32 C31 H31B 109.9
P1 C31 H31B 109.9
H31A C31 H31B 108.3
N1 C32 C31 112.1(3)
N1 C32 H32A 109.2
C31 C32 H32A 109.2
N1 C32 H32B 109.2
C31 C32 H32B 109.2
H32A C32 H32B 107.9

loop_
_geom_bond_atom_site_label_1
_geom_bond_atom_site_label_2
_geom_bond_distance
Pt1 C1 1.998(4)
Pt1 C2 2.022(4)
Pt1 N1 2.211(3)
Pt1 P1 2.2502(9)
P1 C31 1.836(4)
P1 C13 1.851(4)
P1 C10 1.851(4)
N1 C16 1.477(5)
N1 C32 1.487(5)
N1 C17 1.488(5)
C1 C2 1.301(5)
C1 C3 1.465(5)
C2 C9 1.457(5)
C3 C8 1.390(5)
C3 C4 1.398(5)
C4 C5 1.385(5)
C4 H4A 0.9500
C5 C6 1.386(6)
C5 H5A 0.9500
C6 C7 1.381(6)
C6 H6A 0.9500
C7 C8 1.395(5)
C7 H7A 0.9500
C8 H8A 0.9500
C9 F2 1.311(6)
C9 F3 1.316(5)
C9 F1 1.326(5)
C10 C12 1.525(6)
C10 C11 1.528(6)
C10 H10A 1.0000
C11 H11A 0.9800
C11 H11B 0.9800
C11 H11C 0.9800
C12 H12A 0.9800
C12 H12B 0.9800
C12 H12C 0.9800
C13 C15 1.527(6)
C13 C14 1.530(6)
C13 H13A 1.0000
C14 H14A 0.9800
C14 H14B 0.9800
C14 H14C 0.9800
C15 H15A 0.9800
C15 H15B 0.9800
C15 H15C 0.9800
C16 H16A 0.9800
C16 H16B 0.9800
C16 H16C 0.9800
C17 H17A 0.9800
C17 H17B 0.9800
C17 H17C 0.9800
C31 C32 1.525(5)
C31 H31A 0.9900
C31 H31B 0.9900
C32 H32A 0.9900
C32 H32B 0.9900

loop_
_geom_torsion_atom_site_label_1
_geom_torsion_atom_site_label_2
_geom_torsion_atom_site_label_3
_geom_torsion_atom_site_label_4
_geom_torsion
C1 Pt1 P1 C31 -168.93(18)
C2 Pt1 P1 C31 -168.7(4)
N1 Pt1 P1 C31 5.72(16)
C1 Pt1 P1 C13 74.96(19)
C2 Pt1 P1 C13 75.2(4)
N1 Pt1 P1 C13 -110.40(17)
C1 Pt1 P1 C10 -52.6(2)
C2 Pt1 P1 C10 -52.3(4)
N1 Pt1 P1 C10 122.06(18)
C1 Pt1 N1 C16 -49.0(4)
C2 Pt1 N1 C16 -41.3(3)
P1 Pt1 N1 C16 140.7(3)
C1 Pt1 N1 C32 -170.6(3)
C2 Pt1 N1 C32 -162.9(3)
P1 Pt1 N1 C32 19.1(2)
C1 Pt1 N1 C17 69.8(4)
C2 Pt1 N1 C17 77.5(3)
P1 Pt1 N1 C17 -100.4(3)
N1 Pt1 C1 C2 11.4(4)
P1 Pt1 C1 C2 179.85(19)
C2 Pt1 C1 C3 -170.4(6)
N1 Pt1 C1 C3 -159.0(4)
P1 Pt1 C1 C3 9.4(5)
C3 C1 C2 C9 -3.8(10)
Pt1 C1 C2 C9 -174.4(6)
C3 C1 C2 Pt1 170.6(6)
N1 Pt1 C2 C1 -174.2(2)
P1 Pt1 C2 C1 -0.4(5)
C1 Pt1 C2 C9 173.1(7)
N1 Pt1 C2 C9 -1.1(6)
P1 Pt1 C2 C9 172.7(4)
C2 C1 C3 C8 -176.6(5)
Pt1 C1 C3 C8 -11.9(7)
C2 C1 C3 C4 -1.3(8)
Pt1 C1 C3 C4 163.4(3)
C8 C3 C4 C5 1.4(6)
C1 C3 C4 C5 -174.0(3)
C3 C4 C5 C6 -1.4(6)
C4 C5 C6 C7 0.2(6)
C5 C6 C7 C8 0.9(6)
C4 C3 C8 C7 -0.3(6)
C1 C3 C8 C7 175.1(4)
C6 C7 C8 C3 -0.9(6)
C1 C2 C9 F2 80.0(7)
Pt1 C2 C9 F2 -89.8(7)
C1 C2 C9 F3 -41.8(8)
Pt1 C2 C9 F3 148.5(5)
C1 C2 C9 F1 -161.3(5)
Pt1 C2 C9 F1 29.0(8)
C31 P1 C10 C12 82.9(4)
C13 P1 C10 C12 -167.2(4)
Pt1 P1 C10 C12 -32.5(4)
C31 P1 C10 C11 -42.8(4)
C13 P1 C10 C11 67.1(4)
Pt1 P1 C10 C11 -158.2(3)
C31 P1 C13 C15 -171.0(3)
C10 P1 C13 C15 79.1(3)
Pt1 P1 C13 C15 -55.8(3)
C31 P1 C13 C14 -47.6(3)
C10 P1 C13 C14 -157.5(3)
Pt1 P1 C13 C14 67.7(3)
C13 P1 C31 C32 96.0(3)
C10 P1 C31 C32 -155.6(3)
Pt1 P1 C31 C32 -29.6(3)
C16 N1 C32 C31 -167.9(3)
C17 N1 C32 C31 74.4(4)
Pt1 N1 C32 C31 -44.1(4)
P1 C31 C32 N1 48.7(4)
